data_2225320
loop_
_publ_author_name
'Hemamalini, Madhukar'
'Fun, Hoong-Kun'

_publ_section_title
;
 2-Amino-5-methylpyridinium 3-aminobenzoate
;
_journal_coeditor_code LH2994
_journal_issue 3
_journal_name_full 'Acta Crystallographica Section E'
_journal_page_first o623
_journal_page_last o624
_journal_paper_doi 10.1107/S1600536810005180
_journal_volume 66
_journal_year 2010
_chemical_formula_iupac 'C6 H9 N2 +, C7 H6 N O2 -'
_chemical_formula_moiety 'C6 H9 N2 +, C7 H6 N O2 -'
_chemical_formula_sum 'C13 H15 N3 O2'
_chemical_formula_weight 245.28
_chemical_name_systematic
;
2-amino-5-methylpyridinium 3-aminobenzoate
;
_space_group_IT_number 14
_symmetry_cell_setting monoclinic
_symmetry_space_group_name_Hall '-P 2ybc'
_symmetry_space_group_name_H-M 'P 1 21/c 1'
_atom_sites_solution_hydrogens geom
_atom_sites_solution_primary direct
_atom_sites_solution_secondary difmap
_audit_creation_method SHELXL-97
_cell_angle_alpha 90.00
_cell_angle_beta 113.1480(10)
_cell_angle_gamma 90.00
_cell_formula_units_Z 4
_cell_length_a 10.0739(2)
_cell_length_b 10.9620(2)
_cell_length_c 11.9641(2)
_cell_measurement_reflns_used 3778
_cell_measurement_temperature 296(2)
_cell_measurement_theta_max 29.85
_cell_measurement_theta_min 2.62
_cell_volume 1214.83(4)
_computing_cell_refinement 'SAINT (Bruker, 2009)'
_computing_data_collection 'APEX2 (Bruker, 2009)'
_computing_data_reduction 'SAINT (Bruker, 2009)'
_computing_molecular_graphics 'SHELXTL (Sheldrick, 2008)'
_computing_publication_material 'SHELXTL (Sheldrick, 2008) and PLATON (Spek, 2009)'
_computing_structure_refinement 'SHELXTL (Sheldrick, 2008)'
_computing_structure_solution 'SHELXTL (Sheldrick, 2008)'
_diffrn_ambient_temperature 296(2)
_diffrn_measured_fraction_theta_full 0.988
_diffrn_measured_fraction_theta_max 0.988
_diffrn_measurement_device_type
;
Bruker SMART APEXII CCD area-detector diffractometer
;
_diffrn_measurement_method '\f and \w scans'
_diffrn_radiation_monochromator graphite
_diffrn_radiation_source 'fine-focus sealed tube'
_diffrn_radiation_type MoK\a
_diffrn_radiation_wavelength 0.71073
_diffrn_reflns_av_R_equivalents 0.0287
_diffrn_reflns_av_sigmaI/netI 0.0270
_diffrn_reflns_limit_h_max 14
_diffrn_reflns_limit_h_min -10
_diffrn_reflns_limit_k_max 13
_diffrn_reflns_limit_k_min -15
_diffrn_reflns_limit_l_max 16
_diffrn_reflns_limit_l_min -16
_diffrn_reflns_number 13305
_diffrn_reflns_theta_full 30.13
_diffrn_reflns_theta_max 30.13
_diffrn_reflns_theta_min 2.20
_diffrn_standards_number 0
_exptl_absorpt_coefficient_mu 0.093
_exptl_absorpt_correction_T_max 0.9882
_exptl_absorpt_correction_T_min 0.9360
_exptl_absorpt_correction_type multi-scan
_exptl_absorpt_process_details '(SADABS; Bruker, 2009)'
_exptl_crystal_colour brown
_exptl_crystal_density_diffrn 1.341
_exptl_crystal_density_method 'not measured'
_exptl_crystal_description plate
_exptl_crystal_F_000 520
_exptl_crystal_size_max 0.72
_exptl_crystal_size_mid 0.34
_exptl_crystal_size_min 0.13
_refine_diff_density_max 0.195
_refine_diff_density_min -0.264
_refine_ls_extinction_method none
_refine_ls_goodness_of_fit_ref 1.068
_refine_ls_hydrogen_treatment mixed
_refine_ls_matrix_type full
_refine_ls_number_parameters 212
_refine_ls_number_reflns 3541
_refine_ls_number_restraints 0
_refine_ls_restrained_S_all 1.068
_refine_ls_R_factor_all 0.0671
_refine_ls_R_factor_gt 0.0479
_refine_ls_shift/su_max 0.001
_refine_ls_shift/su_mean <0.001
_refine_ls_structure_factor_coef Fsqd
_refine_ls_weighting_details 'calc w=1/[\s^2^(Fo^2^)+(0.0676P)^2^+0.1203P] where P=(Fo^2^+2Fc^2^)/3'
_refine_ls_weighting_scheme calc
_refine_ls_wR_factor_gt 0.1231
_refine_ls_wR_factor_ref 0.1377
_reflns_number_gt 2576
_reflns_number_total 3541
_reflns_threshold_expression >2\s(I)
_cod_data_source_file lh2994.cif
_cod_data_source_block I
_cod_depositor_comments
;
The following automatic conversions were performed:
'_symmetry_cell_setting' value 'Monoclinic' changed to 'monoclinic'
according to '/home/saulius/struct/CIF-dictionaries/cif_core.dic'
dictionary named 'cif_core.dic' version 2.4.1 from 2010-06-29.

Automatic conversion script
Id: cif_fix_enum 1527 2010-12-29 10:47:43Z saulius 

The following automatic conversions were performed:

'_symmetry_cell_setting' value 'Monoclinic' changed to 'monoclinic'
according to /home/saulius/struct/CIF-dictionaries/cif_core.dic
dictionary named 'cif_core.dic' version 2.4.1 from 2010-06-29.

Automatic conversion script
Id: cif_fix_values 1715 2011-07-08 13:25:40Z adriana 
;
_cod_original_sg_symbol_H-M 'P 21/c'
_cod_database_code 2225320
_cod_database_fobs_code 2225320

loop_
_symmetry_equiv_pos_as_xyz
'x, y, z'
'-x, y+1/2, -z+1/2'
'-x, -y, -z'
'x, -y-1/2, z-1/2'

loop_
_atom_site_type_symbol
_atom_site_label
_atom_site_fract_x
_atom_site_fract_y
_atom_site_fract_z
_atom_site_U_iso_or_equiv
_atom_site_adp_type
_atom_site_calc_flag
_atom_site_refinement_flags
_atom_site_occupancy
_atom_site_disorder_assembly
_atom_site_disorder_group
N N1 0.03024(11) 0.31395(9) 0.56765(8) 0.0363(2) Uani d . 1 . .
N N2 -0.07229(13) 0.27732(11) 0.70650(10) 0.0477(3) Uani d . 1 . .
C C1 0.12267(13) 0.37351(11) 0.52889(10) 0.0377(3) Uani d . 1 . .
C C2 0.01813(13) 0.34187(11) 0.67327(10) 0.0364(3) Uani d . 1 . .
C C3 0.10505(14) 0.43720(12) 0.74341(10) 0.0418(3) Uani d . 1 . .
C C4 0.19709(14) 0.49686(12) 0.70412(11) 0.0430(3) Uani d . 1 . .
C C5 0.20896(13) 0.46594(11) 0.59348(10) 0.0390(3) Uani d . 1 . .
C C6 0.31252(16) 0.53099(14) 0.55236(13) 0.0546(4) Uani d . 1 . .
H H6A 0.2979 0.5045 0.4719 0.082 Uiso calc R 1 . .
H H6B 0.4097 0.5128 0.6069 0.082 Uiso calc R 1 . .
H H6C 0.2964 0.6173 0.5519 0.082 Uiso calc R 1 . .
O O1 0.74312(11) 0.37847(9) 1.02381(8) 0.0506(3) Uani d . 1 . .
O O2 0.87300(12) 0.35863(9) 0.91200(8) 0.0552(3) Uani d . 1 . .
N N3 0.44474(16) 0.75758(13) 0.87306(15) 0.0620(4) Uani d . 1 . .
C C7 0.61001(13) 0.58920(11) 0.90248(10) 0.0380(3) Uani d . 1 . .
C C8 0.54279(13) 0.69494(11) 0.84017(11) 0.0396(3) Uani d . 1 . .
C C9 0.57809(14) 0.73551(12) 0.74452(11) 0.0415(3) Uani d . 1 . .
C C10 0.67681(15) 0.67294(12) 0.71301(11) 0.0424(3) Uani d . 1 . .
C C11 0.74400(14) 0.56839(12) 0.77538(10) 0.0392(3) Uani d . 1 . .
C C12 0.70967(12) 0.52632(10) 0.87065(9) 0.0343(3) Uani d . 1 . .
C C13 0.78005(13) 0.41271(11) 0.94066(9) 0.0371(3) Uani d . 1 . .
H H1 0.1227(15) 0.3450(13) 0.4509(14) 0.049(4) Uiso d . 1 . .
H H3 0.0993(15) 0.4581(13) 0.8200(13) 0.048(4) Uiso d . 1 . .
H H4 0.2602(17) 0.5628(15) 0.7561(14) 0.061(4) Uiso d . 1 . .
H H7 0.5865(15) 0.5593(13) 0.9703(13) 0.046(4) Uiso d . 1 . .
H H9 0.5270(16) 0.8131(14) 0.6969(14) 0.056(4) Uiso d . 1 . .
H H10 0.7025(16) 0.7023(13) 0.6453(14) 0.053(4) Uiso d . 1 . .
H H11 0.8116(16) 0.5214(14) 0.7520(13) 0.050(4) Uiso d . 1 . .
H H1N1 -0.0365(17) 0.2494(16) 0.5130(15) 0.062(5) Uiso d . 1 . .
H H1N2 -0.1357(17) 0.2226(15) 0.6504(14) 0.056(4) Uiso d . 1 . .
H H2N2 -0.0953(16) 0.3031(14) 0.7699(15) 0.055(4) Uiso d . 1 . .
H H1N3 0.4107(18) 0.7223(17) 0.9247(17) 0.067(5) Uiso d . 1 . .
H H2N3 0.395(2) 0.8179(18) 0.8245(18) 0.077(6) Uiso d . 1 . .

loop_
_atom_site_aniso_label
_atom_site_aniso_U_11
_atom_site_aniso_U_22
_atom_site_aniso_U_33
_atom_site_aniso_U_12
_atom_site_aniso_U_13
_atom_site_aniso_U_23
N1 0.0421(5) 0.0357(5) 0.0327(4) -0.0030(4) 0.0163(4) -0.0047(4)
N2 0.0578(7) 0.0513(7) 0.0429(5) -0.0101(6) 0.0294(5) -0.0079(5)
C1 0.0405(6) 0.0398(6) 0.0341(5) -0.0004(5) 0.0162(5) -0.0022(4)
C2 0.0412(6) 0.0359(6) 0.0336(5) 0.0034(5) 0.0163(4) -0.0009(4)
C3 0.0457(7) 0.0433(7) 0.0359(5) 0.0016(6) 0.0156(5) -0.0092(5)
C4 0.0420(7) 0.0386(6) 0.0448(6) -0.0020(5) 0.0132(5) -0.0103(5)
C5 0.0372(6) 0.0371(6) 0.0421(6) 0.0004(5) 0.0148(5) -0.0003(5)
C6 0.0516(8) 0.0563(9) 0.0584(8) -0.0131(7) 0.0242(6) -0.0058(6)
O1 0.0655(6) 0.0505(6) 0.0456(5) 0.0114(5) 0.0323(4) 0.0126(4)
O2 0.0757(7) 0.0558(6) 0.0455(5) 0.0294(5) 0.0362(5) 0.0148(4)
N3 0.0660(9) 0.0531(8) 0.0837(9) 0.0201(7) 0.0475(8) 0.0152(7)
C7 0.0419(6) 0.0377(6) 0.0380(5) 0.0000(5) 0.0197(5) 0.0003(5)
C8 0.0363(6) 0.0370(6) 0.0461(6) -0.0003(5) 0.0169(5) -0.0025(5)
C9 0.0404(7) 0.0366(6) 0.0441(6) 0.0001(5) 0.0130(5) 0.0053(5)
C10 0.0463(7) 0.0442(7) 0.0387(5) -0.0021(6) 0.0187(5) 0.0062(5)
C11 0.0426(7) 0.0414(7) 0.0376(5) 0.0025(5) 0.0200(5) 0.0007(5)
C12 0.0378(6) 0.0339(6) 0.0308(5) -0.0006(5) 0.0130(4) -0.0014(4)
C13 0.0465(7) 0.0354(6) 0.0300(5) 0.0033(5) 0.0156(4) -0.0008(4)

loop_
_atom_type_symbol
_atom_type_description
_atom_type_scat_dispersion_real
_atom_type_scat_dispersion_imag
_atom_type_scat_source
C C 0.0033 0.0016 'International Tables Vol C Tables 4.2.6.8 and 6.1.1.4'
H H 0.0000 0.0000 'International Tables Vol C Tables 4.2.6.8 and 6.1.1.4'
N N 0.0061 0.0033 'International Tables Vol C Tables 4.2.6.8 and 6.1.1.4'
O O 0.0106 0.0060 'International Tables Vol C Tables 4.2.6.8 and 6.1.1.4'

loop_
_geom_angle_atom_site_label_1
_geom_angle_atom_site_label_2
_geom_angle_atom_site_label_3
_geom_angle_site_symmetry_1
_geom_angle_site_symmetry_3
_geom_angle
_geom_angle_publ_flag
C2 N1 C1 . . 122.40(10) ?
C2 N1 H1N1 . . 118.6(9) ?
C1 N1 H1N1 . . 118.9(9) ?
C2 N2 H1N2 . . 118.7(10) ?
C2 N2 H2N2 . . 120.4(10) ?
H1N2 N2 H2N2 . . 117.6(13) ?
N1 C1 C5 . . 122.30(11) ?
N1 C1 H1 . . 115.2(8) ?
C5 C1 H1 . . 122.5(8) ?
N2 C2 N1 . . 118.85(11) ?
N2 C2 C3 . . 123.65(11) ?
N1 C2 C3 . . 117.48(11) ?
C4 C3 C2 . . 119.94(11) ?
C4 C3 H3 . . 121.1(8) ?
C2 C3 H3 . . 119.0(8) ?
C3 C4 C5 . . 121.83(11) ?
C3 C4 H4 . . 119.0(9) ?
C5 C4 H4 . . 119.1(9) ?
C1 C5 C4 . . 116.05(12) ?
C1 C5 C6 . . 122.69(11) ?
C4 C5 C6 . . 121.25(11) ?
C5 C6 H6A . . 109.5 ?
C5 C6 H6B . . 109.5 ?
H6A C6 H6B . . 109.5 ?
C5 C6 H6C . . 109.5 ?
H6A C6 H6C . . 109.5 ?
H6B C6 H6C . . 109.5 ?
C8 N3 H1N3 . . 119.2(11) ?
C8 N3 H2N3 . . 117.7(13) ?
H1N3 N3 H2N3 . . 119.6(17) ?
C12 C7 C8 . . 121.01(11) ?
C12 C7 H7 . . 119.6(8) ?
C8 C7 H7 . . 119.4(8) ?
N3 C8 C9 . . 121.04(12) ?
N3 C8 C7 . . 120.67(12) ?
C9 C8 C7 . . 118.28(12) ?
C10 C9 C8 . . 120.61(11) ?
C10 C9 H9 . . 120.8(9) ?
C8 C9 H9 . . 118.6(9) ?
C9 C10 C11 . . 121.03(12) ?
C9 C10 H10 . . 120.6(9) ?
C11 C10 H10 . . 118.4(9) ?
C10 C11 C12 . . 119.16(12) ?
C10 C11 H11 . . 121.8(8) ?
C12 C11 H11 . . 119.0(8) ?
C7 C12 C11 . . 119.91(11) ?
C7 C12 C13 . . 119.26(10) ?
C11 C12 C13 . . 120.83(11) ?
O1 C13 O2 . . 124.01(11) ?
O1 C13 C12 . . 117.84(11) ?
O2 C13 C12 . . 118.15(10) ?

loop_
_geom_bond_atom_site_label_1
_geom_bond_atom_site_label_2
_geom_bond_site_symmetry_2
_geom_bond_distance
_geom_bond_publ_flag
N1 C2 . 1.3515(14) ?
N1 C1 . 1.3593(16) ?
N1 H1N1 . 1.018(17) ?
N2 C2 . 1.3316(16) ?
N2 H1N2 . 0.938(17) ?
N2 H2N2 . 0.921(17) ?
C1 C5 . 1.3607(17) ?
C1 H1 . 0.984(15) ?
C2 C3 . 1.4090(17) ?
C3 C4 . 1.3605(19) ?
C3 H3 . 0.968(14) ?
C4 C5 . 1.4163(17) ?
C4 H4 . 1.001(16) ?
C5 C6 . 1.4974(19) ?
C6 H6A . 0.9600 ?
C6 H6B . 0.9600 ?
C6 H6C . 0.9600 ?
O1 C13 . 1.2490(14) ?
O2 C13 . 1.2642(15) ?
N3 C8 . 1.3811(18) ?
N3 H1N3 . 0.904(19) ?
N3 H2N3 . 0.89(2) ?
C7 C12 . 1.3888(17) ?
C7 C8 . 1.4003(17) ?
C7 H7 . 0.986(15) ?
C8 C9 . 1.3977(18) ?
C9 C10 . 1.3771(19) ?
C9 H9 . 1.040(16) ?
C10 C11 . 1.3897(18) ?
C10 H10 . 0.995(15) ?
C11 C12 . 1.3933(16) ?
C11 H11 . 0.978(15) ?
C12 C13 . 1.5126(16) ?

loop_
_geom_hbond_atom_site_label_D
_geom_hbond_atom_site_label_H
_geom_hbond_atom_site_label_A
_geom_hbond_site_symmetry_A
_geom_hbond_distance_DH
_geom_hbond_distance_HA
_geom_hbond_distance_DA
_geom_hbond_angle_DHA
_geom_hbond_publ_flag
N1 H1N1 O2 4_465 1.017(17) 1.682(17) 2.6901(14) 170.6(17) yes
N2 H1N2 O1 4_465 0.939(16) 1.886(16) 2.8207(15) 173.3(14) yes
N2 H2N2 O2 1_455 0.920(17) 1.947(17) 2.8650(16) 175.3(16) yes
N3 H1N3 O1 3_667 0.903(19) 2.18(2) 3.027(2) 156.0(17) yes

loop_
_geom_torsion_atom_site_label_1
_geom_torsion_atom_site_label_2
_geom_torsion_atom_site_label_3
_geom_torsion_atom_site_label_4
_geom_torsion_site_symmetry_1
_geom_torsion_site_symmetry_2
_geom_torsion_site_symmetry_3
_geom_torsion_site_symmetry_4
_geom_torsion
_geom_torsion_publ_flag
C2 N1 C1 C5 . . . . -0.37(18) ?
C1 N1 C2 N2 . . . . -178.35(11) ?
C1 N1 C2 C3 . . . . 0.48(17) ?
N2 C2 C3 C4 . . . . 178.51(12) ?
N1 C2 C3 C4 . . . . -0.26(18) ?
C2 C3 C4 C5 . . . . -0.1(2) ?
N1 C1 C5 C4 . . . . 0.01(18) ?
N1 C1 C5 C6 . . . . 179.17(12) ?
C3 C4 C5 C1 . . . . 0.20(19) ?
C3 C4 C5 C6 . . . . -178.97(12) ?
C12 C7 C8 N3 . . . . -179.42(12) ?
C12 C7 C8 C9 . . . . 0.26(18) ?
N3 C8 C9 C10 . . . . 179.50(12) ?
C7 C8 C9 C10 . . . . -0.18(18) ?
C8 C9 C10 C11 . . . . -0.16(19) ?
C9 C10 C11 C12 . . . . 0.43(19) ?
C8 C7 C12 C11 . . . . 0.00(18) ?
C8 C7 C12 C13 . . . . 179.81(10) ?
C10 C11 C12 C7 . . . . -0.35(18) ?
C10 C11 C12 C13 . . . . 179.84(11) ?
C7 C12 C13 O1 . . . . 1.32(17) ?
C11 C12 C13 O1 . . . . -178.87(11) ?
C7 C12 C13 O2 . . . . -178.33(10) ?
C11 C12 C13 O2 . . . . 1.48(17) ?

loop_
_cod_related_entry_id
_cod_related_entry_database
_cod_related_entry_code
1 ChemSpider 30656027
